data_4304179
loop_
_publ_author_name
'Yi Liu'
'Ling Chen'
'Li-Ming Wu'
'George H. Chan'
'Richard P. Van Duyne'

_publ_section_title
;
Syntheses, Crystal and Band Structures, and Magnetic and Optical Properties
of New CsLnCdTe3 (Ln = La, Pr, Nd, Sm, Gd-Tm, and Lu)
;
_journal_name_full 'Inorganic Chemistry'
_journal_page_first 855
_journal_page_last 862
_journal_paper_doi 10.1021/ic7016402
_journal_volume 47
_journal_year 2008
_chemical_formula_sum 'Cd Cs Tb Te3'
_chemical_formula_weight 787.03
_chemical_name_common Tb
_chemical_name_systematic
; 
 ? 
;
_space_group_IT_number 63
_symmetry_cell_setting orthorhombic
_symmetry_space_group_name_Hall '-C 2c 2'
_symmetry_space_group_name_H-M 'C m c m'
_atom_sites_solution_primary direct
_atom_sites_solution_secondary difmap
_audit_creation_method SHELXL-97
_cell_angle_alpha 90.00
_cell_angle_beta 90.00
_cell_angle_gamma 90.00
_cell_formula_units_Z 4
_cell_length_a 4.4956(4)
_cell_length_b 16.7790(16)
_cell_length_c 11.7804(11)
_cell_measurement_reflns_used 1216
_cell_measurement_temperature 293(2)
_cell_measurement_theta_max 27.4835
_cell_measurement_theta_min 3.4588
_cell_volume 888.62(14)
_computing_cell_refinement 'CrystalClear (Rigaku Corp., 2000)'
_computing_data_collection 'CrystalClear (Rigaku Corp., 2000)'
_computing_data_reduction 'CrystalClear (Rigaku Corp., 2000)'
_computing_structure_refinement 'SHELXL-97 (Sheldrick, 1997)'
_computing_structure_solution 'SHELXS-97 (Sheldrick, 1990)'
_diffrn_ambient_temperature 293(2)
_diffrn_detector_area_resol_mean 14.6306
_diffrn_measured_fraction_theta_full 0.997
_diffrn_measured_fraction_theta_max 0.997
_diffrn_measurement_device_type 'Rigaku Mercury CCD'
_diffrn_measurement_method CCD_Profile_fitting
_diffrn_radiation_monochromator graphite
_diffrn_radiation_source 'fine-focus sealed tube'
_diffrn_radiation_type MoK\a
_diffrn_radiation_wavelength 0.71073
_diffrn_reflns_av_R_equivalents 0.0547
_diffrn_reflns_av_sigmaI/netI 0.0379
_diffrn_reflns_limit_h_max 5
_diffrn_reflns_limit_h_min -5
_diffrn_reflns_limit_k_max 21
_diffrn_reflns_limit_k_min -21
_diffrn_reflns_limit_l_max 15
_diffrn_reflns_limit_l_min -11
_diffrn_reflns_number 3388
_diffrn_reflns_theta_full 27.47
_diffrn_reflns_theta_max 27.47
_diffrn_reflns_theta_min 3.46
_exptl_absorpt_coefficient_mu 23.875
_exptl_absorpt_correction_T_max 0.092
_exptl_absorpt_correction_T_min 0.045
_exptl_absorpt_correction_type multi-scan
_exptl_crystal_colour Red
_exptl_crystal_density_diffrn 5.883
_exptl_crystal_density_method 'not measured'
_exptl_crystal_description block
_exptl_crystal_F_000 1296
_exptl_crystal_size_max 0.1500
_exptl_crystal_size_mid 0.1200
_exptl_crystal_size_min 0.1000
_refine_diff_density_max 1.445
_refine_diff_density_min -1.674
_refine_diff_density_rms 0.386
_refine_ls_extinction_coef 0.00041(8)
_refine_ls_extinction_expression Fc^*^=kFc[1+0.001xFc^2^\l^3^/sin(2\q)]^-1/4^
_refine_ls_extinction_method SHELXL
_refine_ls_goodness_of_fit_ref 1.037
_refine_ls_hydrogen_treatment constr
_refine_ls_matrix_type full
_refine_ls_number_parameters 24
_refine_ls_number_reflns 599
_refine_ls_number_restraints 0
_refine_ls_restrained_S_all 1.037
_refine_ls_R_factor_all 0.0329
_refine_ls_R_factor_gt 0.0284
_refine_ls_shift/su_max 0.000
_refine_ls_shift/su_mean 0.000
_refine_ls_structure_factor_coef Fsqd
_refine_ls_weighting_details 'calc w=1/[\s^2^(Fo^2^)+(0.0400P)^2^+0.0000P] where P=(Fo^2^+2Fc^2^)/3'
_refine_ls_weighting_scheme calc
_refine_ls_wR_factor_gt 0.0701
_refine_ls_wR_factor_ref 0.0724
_reflns_number_gt 538
_reflns_number_total 599
_reflns_threshold_expression >2sigma(I)
_cod_data_source_file ic7016402-file010.cif
_cod_data_source_block E:\Tb\A.CIF
_cod_depositor_comments
;
The following automatic conversions were performed:
'_exptl_absorpt_correction_type' value 'Multi-scan' changed to
'multi-scan' according to
'/home/saulius/struct/CIF-dictionaries/cif_core.dic' dictionary named
'cif_core.dic' version 2.4.1 from 2010-06-29.

Automatic conversion script
Id: cif_fix_enum 1527 2010-12-29 10:47:43Z saulius 
;
_cod_database_code 4304179

loop_
_symmetry_equiv_pos_as_xyz
'x, y, z'
'-x, -y, z+1/2'
'-x, y, -z+1/2'
'x, -y, -z'
'x+1/2, y+1/2, z'
'-x+1/2, -y+1/2, z+1/2'
'-x+1/2, y+1/2, -z+1/2'
'x+1/2, -y+1/2, -z'
'-x, -y, -z'
'x, y, -z-1/2'
'x, -y, z-1/2'
'-x, y, z'
'-x+1/2, -y+1/2, -z'
'x+1/2, y+1/2, -z-1/2'
'x+1/2, -y+1/2, z-1/2'
'-x+1/2, y+1/2, z'

loop_
_atom_site_label
_atom_site_type_symbol
_atom_site_fract_x
_atom_site_fract_y
_atom_site_fract_z
_atom_site_U_iso_or_equiv
_atom_site_adp_type
_atom_site_occupancy
_atom_site_symmetry_multiplicity
_atom_site_calc_flag
_atom_site_refinement_flags
_atom_site_disorder_assembly
_atom_site_disorder_group
Cs1 Cs -0.5000 0.24762(6) 0.7500 0.0276(3) Uani 1 4 d S . .
Tb1 Tb 0.0000 0.0000 0.5000 0.0140(2) Uani 1 4 d S . .
Cd1 Cd -0.5000 -0.04034(7) 0.7500 0.0181(3) Uani 1 4 d S . .
Te1 Te -0.5000 -0.12416(4) 0.54665(6) 0.0152(2) Uani 1 2 d S . .
Te2 Te 0.0000 0.06404(5) 0.7500 0.0137(3) Uani 1 4 d S . .

loop_
_atom_site_aniso_label
_atom_site_aniso_U_11
_atom_site_aniso_U_22
_atom_site_aniso_U_33
_atom_site_aniso_U_23
_atom_site_aniso_U_13
_atom_site_aniso_U_12
Cs1 0.0230(6) 0.0262(5) 0.0335(6) 0.000 0.000 0.000
Tb1 0.0108(4) 0.0237(4) 0.0073(4) 0.0005(3) 0.000 0.000
Cd1 0.0158(6) 0.0287(6) 0.0099(5) 0.000 0.000 0.000
Te1 0.0140(4) 0.0209(4) 0.0106(4) -0.0011(3) 0.000 0.000
Te2 0.0126(5) 0.0218(5) 0.0067(5) 0.000 0.000 0.000

loop_
_atom_type_symbol
_atom_type_description
_atom_type_scat_dispersion_real
_atom_type_scat_dispersion_imag
_atom_type_scat_source
Cd Cd -0.8075 1.2024 'International Tables Vol C Tables 4.2.6.8 and 6.1.1.4'
Te Te -0.5308 1.6751 'International Tables Vol C Tables 4.2.6.8 and 6.1.1.4'
Cs Cs -0.3680 2.1192 'International Tables Vol C Tables 4.2.6.8 and 6.1.1.4'
Tb Tb -0.1723 4.1537 'International Tables Vol C Tables 4.2.6.8 and 6.1.1.4'

loop_
_geom_angle_atom_site_label_1
_geom_angle_atom_site_label_2
_geom_angle_atom_site_label_3
_geom_angle
_geom_angle_site_symmetry_1
_geom_angle_site_symmetry_3
_geom_angle_publ_flag
Te2 Cs1 Te2 72.24(2) 1_455 . ?
Te2 Cs1 Te1 141.259(14) 1_455 14_557 ?
Te2 Cs1 Te1 96.035(12) . 14_557 ?
Te2 Cs1 Te1 96.035(12) 1_455 5_455 ?
Te2 Cs1 Te1 141.259(14) . 5_455 ?
Te1 Cs1 Te1 113.56(3) 14_557 5_455 ?
Te2 Cs1 Te1 96.035(12) 1_455 14_457 ?
Te2 Cs1 Te1 141.259(14) . 14_457 ?
Te1 Cs1 Te1 69.839(17) 14_557 14_457 ?
Te1 Cs1 Te1 75.19(2) 5_455 14_457 ?
Te2 Cs1 Te1 141.259(14) 1_455 5 ?
Te2 Cs1 Te1 96.035(12) . 5 ?
Te1 Cs1 Te1 75.19(2) 14_557 5 ?
Te1 Cs1 Te1 69.839(17) 5_455 5 ?
Te1 Cs1 Te1 113.56(3) 14_457 5 ?
Te2 Cs1 Te1 65.674(14) 1_455 9_456 ?
Te2 Cs1 Te1 65.674(14) . 9_456 ?
Te1 Cs1 Te1 143.529(9) 14_557 9_456 ?
Te1 Cs1 Te1 75.794(14) 5_455 9_456 ?
Te1 Cs1 Te1 143.529(9) 14_457 9_456 ?
Te1 Cs1 Te1 75.794(14) 5 9_456 ?
Te2 Cs1 Te1 65.675(14) 1_455 2_455 ?
Te2 Cs1 Te1 65.674(14) . 2_455 ?
Te1 Cs1 Te1 75.794(14) 14_557 2_455 ?
Te1 Cs1 Te1 143.529(9) 5_455 2_455 ?
Te1 Cs1 Te1 75.794(14) 14_457 2_455 ?
Te1 Cs1 Te1 143.529(9) 5 2_455 ?
Te1 Cs1 Te1 118.68(3) 9_456 2_455 ?
Te2 Cs1 Cd1 176.16(2) 1_455 5 ?
Te2 Cs1 Cd1 111.596(14) . 5 ?
Te1 Cs1 Cd1 39.744(12) 14_557 5 ?
Te1 Cs1 Cd1 80.94(2) 5_455 5 ?
Te1 Cs1 Cd1 80.94(2) 14_457 5 ?
Te1 Cs1 Cd1 39.744(12) 5 5 ?
Te1 Cs1 Cd1 115.538(11) 9_456 5 ?
Te1 Cs1 Cd1 115.538(11) 2_455 5 ?
Te2 Cs1 Cd1 111.596(14) 1_455 5_455 ?
Te2 Cs1 Cd1 176.16(2) . 5_455 ?
Te1 Cs1 Cd1 80.94(2) 14_557 5_455 ?
Te1 Cs1 Cd1 39.744(12) 5_455 5_455 ?
Te1 Cs1 Cd1 39.744(12) 14_457 5_455 ?
Te1 Cs1 Cd1 80.94(2) 5 5_455 ?
Te1 Cs1 Cd1 115.538(11) 9_456 5_455 ?
Te1 Cs1 Cd1 115.538(11) 2_455 5_455 ?
Cd1 Cs1 Cd1 64.57(2) 5 5_455 ?
Te2 Cs1 Cs1 53.881(12) 1_455 1_455 ?
Te2 Cs1 Cs1 126.119(12) . 1_455 ?
Te1 Cs1 Cs1 124.920(8) 14_557 1_455 ?
Te1 Cs1 Cs1 55.080(8) 5_455 1_455 ?
Te1 Cs1 Cs1 55.080(8) 14_457 1_455 ?
Te1 Cs1 Cs1 124.920(8) 5 1_455 ?
Te1 Cs1 Cs1 90.0 9_456 1_455 ?
Te1 Cs1 Cs1 90.0 2_455 1_455 ?
Cd1 Cs1 Cs1 122.284(11) 5 1_455 ?
Cd1 Cs1 Cs1 57.716(11) 5_455 1_455 ?
Te2 Cs1 Cs1 126.119(12) 1_455 1_655 ?
Te2 Cs1 Cs1 53.881(12) . 1_655 ?
Te1 Cs1 Cs1 55.080(8) 14_557 1_655 ?
Te1 Cs1 Cs1 124.920(8) 5_455 1_655 ?
Te1 Cs1 Cs1 124.920(8) 14_457 1_655 ?
Te1 Cs1 Cs1 55.080(8) 5 1_655 ?
Te1 Cs1 Cs1 90.0 9_456 1_655 ?
Te1 Cs1 Cs1 90.0 2_455 1_655 ?
Cd1 Cs1 Cs1 57.716(11) 5 1_655 ?
Cd1 Cs1 Cs1 122.284(11) 5_455 1_655 ?
Cs1 Cs1 Cs1 180.00(5) 1_455 1_655 ?
Te1 Tb1 Te1 180.000(17) 9_556 . ?
Te1 Tb1 Te1 92.427(18) 9_556 9_456 ?
Te1 Tb1 Te1 87.573(18) . 9_456 ?
Te1 Tb1 Te1 87.573(18) 9_556 1_655 ?
Te1 Tb1 Te1 92.427(19) . 1_655 ?
Te1 Tb1 Te1 180.0 9_456 1_655 ?
Te1 Tb1 Te2 93.643(17) 9_556 9_556 ?
Te1 Tb1 Te2 86.357(17) . 9_556 ?
Te1 Tb1 Te2 93.643(17) 9_456 9_556 ?
Te1 Tb1 Te2 86.357(17) 1_655 9_556 ?
Te1 Tb1 Te2 86.357(17) 9_556 . ?
Te1 Tb1 Te2 93.643(17) . . ?
Te1 Tb1 Te2 86.357(17) 9_456 . ?
Te1 Tb1 Te2 93.643(17) 1_655 . ?
Te2 Tb1 Te2 180.0 9_556 . ?
Te1 Cd1 Te1 119.17(5) . 10_557 ?
Te1 Cd1 Te2 108.130(11) . . ?
Te1 Cd1 Te2 108.130(11) 10_557 . ?
Te1 Cd1 Te2 108.130(11) . 1_455 ?
Te1 Cd1 Te2 108.130(11) 10_557 1_455 ?
Te2 Cd1 Te2 104.15(5) . 1_455 ?
Te1 Cd1 Cs1 64.66(2) . 5_445 ?
Te1 Cd1 Cs1 64.66(2) 10_557 5_445 ?
Te2 Cd1 Cs1 160.21(3) . 5_445 ?
Te2 Cd1 Cs1 95.64(2) 1_455 5_445 ?
Te1 Cd1 Cs1 64.66(2) . 5_545 ?
Te1 Cd1 Cs1 64.66(2) 10_557 5_545 ?
Te2 Cd1 Cs1 95.64(2) . 5_545 ?
Te2 Cd1 Cs1 160.21(3) 1_455 5_545 ?
Cs1 Cd1 Cs1 64.57(2) 5_445 5_545 ?
Cd1 Te1 Tb1 79.248(19) . . ?
Cd1 Te1 Tb1 79.248(19) . 1_455 ?
Tb1 Te1 Tb1 92.427(18) . 1_455 ?
Cd1 Te1 Cs1 75.60(2) . 5_545 ?
Tb1 Te1 Cs1 93.496(12) . 5_545 ?
Tb1 Te1 Cs1 152.56(2) 1_455 5_545 ?
Cd1 Te1 Cs1 75.60(2) . 5_445 ?
Tb1 Te1 Cs1 152.56(2) . 5_445 ?
Tb1 Te1 Cs1 93.496(12) 1_455 5_445 ?
Cs1 Te1 Cs1 69.839(17) 5_545 5_445 ?
Cd1 Te1 Cs1 179.76(3) . 9_456 ?
Tb1 Te1 Cs1 100.916(17) . 9_456 ?
Tb1 Te1 Cs1 100.916(17) 1_455 9_456 ?
Cs1 Te1 Cs1 104.206(14) 5_545 9_456 ?
Cs1 Te1 Cs1 104.206(14) 5_445 9_456 ?
Cd1 Te2 Cd1 104.15(5) . 1_655 ?
Cd1 Te2 Tb1 77.838(14) . . ?
Cd1 Te2 Tb1 77.838(14) 1_655 . ?
Cd1 Te2 Tb1 77.839(14) . 2 ?
Cd1 Te2 Tb1 77.838(14) 1_655 2 ?
Tb1 Te2 Tb1 139.91(3) . 2 ?
Cd1 Te2 Cs1 164.04(3) . 1_655 ?
Cd1 Te2 Cs1 91.80(2) 1_655 1_655 ?
Tb1 Te2 Cs1 106.074(11) . 1_655 ?
Tb1 Te2 Cs1 106.074(11) 2 1_655 ?
Cd1 Te2 Cs1 91.80(2) . . ?
Cd1 Te2 Cs1 164.04(3) 1_655 . ?
Tb1 Te2 Cs1 106.074(11) . . ?
Tb1 Te2 Cs1 106.074(11) 2 . ?
Cs1 Te2 Cs1 72.24(2) 1_655 . ?

loop_
_geom_bond_atom_site_label_1
_geom_bond_atom_site_label_2
_geom_bond_distance
_geom_bond_site_symmetry_2
_geom_bond_publ_flag
Cs1 Te2 3.8133(11) 1_455 ?
Cs1 Te2 3.8133(11) . ?
Cs1 Te1 3.9268(8) 14_557 ?
Cs1 Te1 3.9268(8) 5_455 ?
Cs1 Te1 3.9268(8) 14_457 ?
Cs1 Te1 3.9268(8) 5 ?
Cs1 Te1 4.0625(9) 9_456 ?
Cs1 Te1 4.0625(9) 2_455 ?
Cs1 Cd1 4.2084(13) 5 ?
Cs1 Cd1 4.2084(13) 5_455 ?
Cs1 Cs1 4.4956(4) 1_455 ?
Cs1 Cs1 4.4956(4) 1_655 ?
Tb1 Te1 3.1136(5) 9_556 ?
Tb1 Te1 3.1136(5) . ?
Tb1 Te1 3.1136(5) 9_456 ?
Tb1 Te1 3.1136(5) 1_655 ?
Tb1 Te2 3.1350(4) 9_556 ?
Tb1 Te2 3.1350(4) . ?
Cd1 Te1 2.7780(9) . ?
Cd1 Te1 2.7780(9) 10_557 ?
Cd1 Te2 2.8495(9) . ?
Cd1 Te2 2.8495(9) 1_455 ?
Cd1 Cs1 4.2084(13) 5_445 ?
Cd1 Cs1 4.2084(13) 5_545 ?
Te1 Tb1 3.1136(5) 1_455 ?
Te1 Cs1 3.9268(8) 5_545 ?
Te1 Cs1 3.9268(8) 5_445 ?
Te1 Cs1 4.0625(9) 9_456 ?
Te2 Cd1 2.8495(9) 1_655 ?
Te2 Tb1 3.1350(4) 2 ?
Te2 Cs1 3.8133(11) 1_655 ?
